data_7247558
loop_
_publ_author_name
'Durka, Krzysztof'
'Zuba, Adam'
'Marek-Urban, Paulina H.'
'Nowicki, Krzysztof'
'Drapa\/la, Jakub'
'Wo\'zniak, Krzysztof'
'Luli\'nski, Sergiusz'

_publ_section_title
;
 Exploring the effect of substitution patterns on the symmetry of
 hydrogen-bonded supramolecular motifs in functionalized
 benzosiloxaboroles
;
_journal_issue 45
_journal_name_full CrystEngComm
_journal_page_first 6329
_journal_page_last 6342
_journal_paper_doi 10.1039/D3CE00880K
_journal_volume 25
_journal_year 2023
_chemical_formula_moiety 'C8 H10 B I O2 Si'
_chemical_formula_sum 'C8 H10 B I O2 Si'
_chemical_formula_weight 303.96
_chemical_name_systematic
;
1,1-dimethyl-7-iodo-2,1,3-benzoxasilaborol-3(1H)-ol
;
_space_group_crystal_system orthorhombic
_space_group_IT_number 61
_space_group_name_Hall '-P 2ac 2ab'
_space_group_name_H-M_alt 'P b c a'
_atom_sites_solution_hydrogens mixed
_audit_creation_method SHELXL-2013
_audit_update_record
;
2023-10-01 deposited with the CCDC.	2023-10-20 downloaded from the CCDC.
;
_cell_angle_alpha 90
_cell_angle_beta 90
_cell_angle_gamma 90
_cell_formula_units_Z 8
_cell_length_a 6.6288(2)
_cell_length_b 11.6079(4)
_cell_length_c 29.9883(12)
_cell_measurement_reflns_used 4825
_cell_measurement_temperature 100(2)
_cell_measurement_theta_max 30.2430
_cell_measurement_theta_min 2.6970
_cell_volume 2307.49(14)
_computing_cell_refinement 'CrysAlisPro 1.171.40.67a (Rigaku OD, 2019)'
_computing_data_collection 'CrysAlisPro 1.171.40.67a (Rigaku OD, 2019)'
_computing_data_reduction 'CrysAlisPro 1.171.40.67a (Rigaku OD, 2019)'
_computing_structure_refinement 'SHELXL-2013 (Sheldrick, 2013)'
_diffrn_ambient_environment N~2~
_diffrn_ambient_temperature 100(2)
_diffrn_detector 'CCD plate'
_diffrn_detector_area_resol_mean 8.0013
_diffrn_detector_type Eos
_diffrn_measured_fraction_theta_full 0.999
_diffrn_measured_fraction_theta_max 0.943
_diffrn_measurement_device 'four-circle diffractometer'
_diffrn_measurement_device_type 'SuperNova, Single source at offset/far, Eos'
_diffrn_radiation_monochromator mirror
_diffrn_radiation_probe x-ray
_diffrn_radiation_type 'Mo K\a'
_diffrn_radiation_wavelength 0.71073
_diffrn_reflns_av_R_equivalents 0.0519
_diffrn_reflns_av_unetI/netI 0.0427
_diffrn_reflns_Laue_measured_fraction_full 0.999
_diffrn_reflns_Laue_measured_fraction_max 0.943
_diffrn_reflns_limit_h_max 8
_diffrn_reflns_limit_h_min -9
_diffrn_reflns_limit_k_max 16
_diffrn_reflns_limit_k_min -13
_diffrn_reflns_limit_l_max 43
_diffrn_reflns_limit_l_min -43
_diffrn_reflns_number 15248
_diffrn_reflns_point_group_measured_fraction_full 0.999
_diffrn_reflns_point_group_measured_fraction_max 0.943
_diffrn_reflns_theta_full 25.242
_diffrn_reflns_theta_max 31.871
_diffrn_reflns_theta_min 2.717
_diffrn_source 'micro-focus sealed X-ray tube'
_diffrn_source_type 'SuperNova (Mo) X-ray Source'
_exptl_absorpt_coefficient_mu 2.846
_exptl_absorpt_correction_T_max 1.000
_exptl_absorpt_correction_T_min 0.414
_exptl_absorpt_correction_type gaussian
_exptl_absorpt_process_details
;
CrysAlisPro 1.171.40.67a (Rigaku Oxford Diffraction, 2019)
Numerical absorption correction based on gaussian integration over
			a multifaceted crystal model
Empirical absorption correction using spherical harmonics,
 implemented in SCALE3 ABSPACK scaling algorithm.
;
_exptl_crystal_colour colourless
_exptl_crystal_density_diffrn 1.750
_exptl_crystal_description block
_exptl_crystal_F_000 1168
_exptl_crystal_size_max 0.427
_exptl_crystal_size_mid 0.361
_exptl_crystal_size_min 0.102
_refine_diff_density_max 0.860
_refine_diff_density_min -0.946
_refine_diff_density_rms 0.123
_refine_ls_extinction_method none
_refine_ls_goodness_of_fit_ref 1.154
_refine_ls_hydrogen_treatment mixed
_refine_ls_matrix_type full
_refine_ls_number_parameters 123
_refine_ls_number_reflns 3730
_refine_ls_number_restraints 1
_refine_ls_restrained_S_all 1.154
_refine_ls_R_factor_all 0.0804
_refine_ls_R_factor_gt 0.0593
_refine_ls_shift/su_max 0.000
_refine_ls_shift/su_mean 0.000
_refine_ls_structure_factor_coef Fsqd
_refine_ls_weighting_details 'w=1/[\s^2^(Fo^2^)+(0.0365P)^2^+4.8861P] where P=(Fo^2^+2Fc^2^)/3'
_refine_ls_weighting_scheme calc
_refine_ls_wR_factor_gt 0.1166
_refine_ls_wR_factor_ref 0.1264
_reflns_Friedel_coverage 0.000
_reflns_number_gt 2890
_reflns_number_total 3730
_reflns_threshold_expression 'I > 2\s(I)'
_cod_data_source_file d3ce00880k2.cif
_cod_data_source_block 7-I
_cod_depositor_comments 'Adding full bibliography for 7247541--7247563.cif.'
_cod_database_code 7247558
_shelx_space_group_comment
;
The symmetry employed for this shelxl refinement is uniquely defined
by the following loop, which should always be used as a source of
symmetry information in preference to the above space-group names.
They are only intended as comments.
;
_oxdiff_exptl_absorpt_empirical_full_min 0.743
_oxdiff_exptl_absorpt_empirical_full_max 1.652
_oxdiff_exptl_absorpt_empirical_details
;
Empirical correction (ABSPACK) includes:
- Absorption correction using spherical harmonics
- Frame scaling
;
_shelxl_version_number 2013-4

loop_
_space_group_symop_operation_xyz
'x, y, z'
'-x+1/2, -y, z+1/2'
'-x, y+1/2, -z+1/2'
'x+1/2, -y+1/2, -z'
'-x, -y, -z'
'x-1/2, y, -z-1/2'
'x, -y-1/2, z-1/2'
'-x-1/2, y-1/2, z'

loop_
_atom_site_label
_atom_site_type_symbol
_atom_site_fract_x
_atom_site_fract_y
_atom_site_fract_z
_atom_site_U_iso_or_equiv
_atom_site_adp_type
_atom_site_occupancy
_atom_site_site_symmetry_order
_atom_site_calc_flag
_atom_site_refinement_flags_posn
_atom_site_refinement_flags_adp
_atom_site_refinement_flags_occupancy
_atom_site_disorder_assembly
_atom_site_disorder_group
I1 I 0.23453(5) 0.81217(3) 0.19304(2) 0.04490(13) Uani 1 1 d . . . . .
Si1 Si 0.19142(15) 0.68646(9) 0.07894(3) 0.0204(2) Uani 1 1 d . . . . .
O2 O -0.1504(4) 0.4299(2) 0.04536(9) 0.0251(6) Uani 1 1 d D . . . .
O1 O 0.0793(4) 0.5905(2) 0.04457(8) 0.0202(5) Uani 1 1 d . . . . .
C2 C -0.0651(6) 0.5393(3) 0.11780(12) 0.0238(8) Uani 1 1 d . . . . .
C1 C 0.0561(6) 0.6343(3) 0.12998(13) 0.0245(8) Uani 1 1 d . . . . .
C3 C -0.1816(6) 0.4826(4) 0.14954(14) 0.0322(9) Uani 1 1 d . . . . .
H3 H -0.2647 0.4197 0.1409 0.039 Uiso 1 1 calc R U . . .
C8 C 0.1277(6) 0.8336(3) 0.06090(13) 0.0254(8) Uani 1 1 d . . . . .
H8A H -0.0189 0.8407 0.0578 0.038 Uiso 1 1 calc R U . . .
H8B H 0.1923 0.8496 0.0322 0.038 Uiso 1 1 calc R U . . .
H8C H 0.1758 0.8890 0.0832 0.038 Uiso 1 1 calc R U . . .
C7 C 0.4673(6) 0.6609(3) 0.07924(15) 0.0292(9) Uani 1 1 d . . . . .
H7A H 0.5214 0.6734 0.0492 0.044 Uiso 1 1 calc R U . . .
H7B H 0.4944 0.5814 0.0885 0.044 Uiso 1 1 calc R U . . .
H7C H 0.5319 0.7142 0.1001 0.044 Uiso 1 1 calc R U . . .
B1 B -0.0504(6) 0.5145(4) 0.06633(14) 0.0217(8) Uani 1 1 d . . . . .
C4 C -0.1766(8) 0.5180(5) 0.19388(13) 0.0386(11) Uani 1 1 d . . . . .
H4 H -0.2546 0.4784 0.2156 0.046 Uiso 1 1 calc R U . . .
C5 C -0.0573(7) 0.6113(5) 0.20650(15) 0.0409(11) Uani 1 1 d . . . . .
H5 H -0.0538 0.6357 0.2367 0.049 Uiso 1 1 calc R U . . .
C6 C 0.0559(7) 0.6682(4) 0.17460(14) 0.0332(9) Uani 1 1 d . . . . .
H2 H -0.127(8) 0.419(4) 0.0183(6) 0.050 Uiso 1 1 d D U . . .

loop_
_atom_site_aniso_label
_atom_site_aniso_U_11
_atom_site_aniso_U_22
_atom_site_aniso_U_33
_atom_site_aniso_U_23
_atom_site_aniso_U_13
_atom_site_aniso_U_12
I1 0.0553(2) 0.0453(2) 0.03401(18) -0.01180(13) -0.01165(13) -0.00477(15)
Si1 0.0171(5) 0.0171(5) 0.0272(5) -0.0006(4) -0.0022(4) 0.0010(4)
O2 0.0213(13) 0.0269(14) 0.0271(13) 0.0006(11) 0.0024(11) -0.0078(11)
O1 0.0185(12) 0.0181(12) 0.0241(12) -0.0005(10) 0.0011(9) -0.0030(10)
C2 0.0186(17) 0.0276(19) 0.0251(18) 0.0044(15) -0.0004(13) 0.0028(15)
C1 0.0210(18) 0.0252(19) 0.0275(18) 0.0003(15) -0.0045(14) 0.0057(15)
C3 0.026(2) 0.040(2) 0.031(2) 0.0056(18) 0.0010(16) -0.0037(18)
C8 0.0212(18) 0.0151(17) 0.040(2) 0.0001(15) -0.0048(15) 0.0010(14)
C7 0.0200(19) 0.0204(18) 0.047(2) -0.0028(18) -0.0018(16) -0.0005(14)
B1 0.0138(18) 0.0203(19) 0.031(2) 0.0064(17) -0.0001(15) 0.0014(15)
C4 0.041(3) 0.050(3) 0.025(2) 0.0094(19) 0.0053(17) 0.001(2)
C5 0.043(3) 0.056(3) 0.024(2) -0.001(2) -0.0015(18) 0.006(2)
C6 0.034(2) 0.036(2) 0.029(2) -0.0039(18) -0.0074(16) 0.0048(18)

loop_
_atom_type_symbol
_atom_type_description
_atom_type_scat_dispersion_real
_atom_type_scat_dispersion_imag
_atom_type_scat_source
C C 0.0033 0.0016 'International Tables Vol C Tables 4.2.6.8 and 6.1.1.4'
H H 0.0000 0.0000 'International Tables Vol C Tables 4.2.6.8 and 6.1.1.4'
B B 0.0013 0.0007 'International Tables Vol C Tables 4.2.6.8 and 6.1.1.4'
O O 0.0106 0.0060 'International Tables Vol C Tables 4.2.6.8 and 6.1.1.4'
Si Si 0.0817 0.0704 'International Tables Vol C Tables 4.2.6.8 and 6.1.1.4'
I I -0.4742 1.8119 'International Tables Vol C Tables 4.2.6.8 and 6.1.1.4'

loop_
_exptl_crystal_face_index_h
_exptl_crystal_face_index_k
_exptl_crystal_face_index_l
_exptl_crystal_face_perp_dist
1 0 -1 0.1676
0 5 -1 0.2008
0 -5 1 0.1598
-1 0 1 0.2274
-5 5 4 0.1778
0 0 -1 0.0216
0 0 1 0.0809
0 1 5 0.0980

loop_
_geom_angle_atom_site_label_1
_geom_angle_atom_site_label_2
_geom_angle_atom_site_label_3
_geom_angle
_geom_angle_site_symmetry_1
_geom_angle_site_symmetry_3
_geom_angle_publ_flag
O1 Si1 C8 109.35(15) . . ?
O1 Si1 C7 109.36(16) . . ?
C8 Si1 C7 112.13(18) . . ?
O1 Si1 C1 94.28(15) . . ?
C8 Si1 C1 115.47(18) . . ?
C7 Si1 C1 114.61(18) . . ?
B1 O2 H2 118(4) . . ?
B1 O1 Si1 113.8(2) . . ?
C3 C2 C1 120.5(4) . . ?
C3 C2 B1 128.2(4) . . ?
C1 C2 B1 111.2(3) . . ?
C6 C1 C2 117.9(4) . . ?
C6 C1 Si1 133.9(3) . . ?
C2 C1 Si1 108.3(3) . . ?
C2 C3 C4 120.0(4) . . ?
C2 C3 H3 120.0 . . ?
C4 C3 H3 120.0 . . ?
Si1 C8 H8A 109.5 . . ?
Si1 C8 H8B 109.5 . . ?
H8A C8 H8B 109.5 . . ?
Si1 C8 H8C 109.5 . . ?
H8A C8 H8C 109.5 . . ?
H8B C8 H8C 109.5 . . ?
Si1 C7 H7A 109.5 . . ?
Si1 C7 H7B 109.5 . . ?
H7A C7 H7B 109.5 . . ?
Si1 C7 H7C 109.5 . . ?
H7A C7 H7C 109.5 . . ?
H7B C7 H7C 109.5 . . ?
O2 B1 O1 123.3(4) . . ?
O2 B1 C2 124.3(3) . . ?
O1 B1 C2 112.4(3) . . ?
C3 C4 C5 120.2(4) . . ?
C3 C4 H4 119.9 . . ?
C5 C4 H4 119.9 . . ?
C6 C5 C4 119.4(4) . . ?
C6 C5 H5 120.3 . . ?
C4 C5 H5 120.3 . . ?
C5 C6 C1 122.0(4) . . ?
C5 C6 I1 119.9(3) . . ?
C1 C6 I1 118.1(3) . . ?

loop_
_geom_bond_atom_site_label_1
_geom_bond_atom_site_label_2
_geom_bond_distance
_geom_bond_site_symmetry_2
_geom_bond_publ_flag
I1 C6 2.122(4) . ?
Si1 O1 1.690(3) . ?
Si1 C8 1.841(4) . ?
Si1 C7 1.853(4) . ?
Si1 C1 1.875(4) . ?
O2 B1 1.341(5) . ?
O2 H2 0.837(10) . ?
O1 B1 1.394(5) . ?
C2 C3 1.391(5) . ?
C2 C1 1.412(5) . ?
C2 B1 1.573(6) . ?
C1 C6 1.395(5) . ?
C3 C4 1.392(6) . ?
C3 H3 0.9500 . ?
C8 H8A 0.9800 . ?
C8 H8B 0.9800 . ?
C8 H8C 0.9800 . ?
C7 H7A 0.9800 . ?
C7 H7B 0.9800 . ?
C7 H7C 0.9800 . ?
C4 C5 1.393(7) . ?
C4 H4 0.9500 . ?
C5 C6 1.383(6) . ?
C5 H5 0.9500 . ?

loop_
_geom_hbond_atom_site_label_D
_geom_hbond_atom_site_label_H
_geom_hbond_atom_site_label_A
_geom_hbond_distance_DH
_geom_hbond_distance_HA
_geom_hbond_distance_DA
_geom_hbond_angle_DHA
_geom_hbond_site_symmetry_A
O2 H2 O1 0.837(10) 1.914(12) 2.748(4) 174(5) 5_565

loop_
_exptl_oxdiff_crystal_face_indexfrac_h
_exptl_oxdiff_crystal_face_indexfrac_k
_exptl_oxdiff_crystal_face_indexfrac_l
_exptl_oxdiff_crystal_face_x
_exptl_oxdiff_crystal_face_y
_exptl_oxdiff_crystal_face_z
1.0014 0.0004 -0.9952 0.0161 0.1074 0.0157
0.0009 5.0019 -0.9964 -0.0045 -0.0386 0.3041
-0.0009 -5.0019 0.9964 0.0045 0.0386 -0.3041
-1.0014 -0.0004 0.9952 -0.0161 -0.1074 -0.0157
-5.0063 5.0000 3.9795 -0.0850 -0.5758 0.2257
-0.0002 -0.0002 -1.0006 -0.0221 0.0081 0.0025
0.0002 0.0002 1.0006 0.0221 -0.0081 -0.0025
0.0010 1.0012 5.0040 0.1139 -0.0500 0.0477
